data_4337754
loop_
_publ_author_name
'Copping, Roy'
'Jeon, Byoungseon'
'Pemmaraju, C. Das'
'Wang, Shuao'
'Teat, Simon J.'
'Janousch, Markus'
'Tyliszczak, Tolek'
'Canning, Andrew'
'Gr\/onbech-Jensen, Niels'
'Prendergast, David'
'Shuh, David K.'

_publ_section_title
;
 Toward Equatorial Planarity about Uranyl: Synthesis and Structure of
 Tridentate Nitrogen-Donor {UO2}(2+) Complexes.
;
_journal_issue 5
_journal_name_full 'Inorganic chemistry'
_journal_page_first 2506
_journal_page_last 2515
_journal_paper_doi 10.1021/ic4026359
_journal_volume 53
_journal_year 2014
_chemical_formula_sum 'C29 H23 Cl2 N7 O2 U'
_chemical_formula_weight 810.47
_chemical_name_systematic
;
 ?
;
_space_group_crystal_system monoclinic
_space_group_IT_number 14
_space_group_name_Hall '-P 2yn'
_space_group_name_H-M_alt 'P 1 21/n 1'
_symmetry_space_group_name_Hall '-P 2yn'
_symmetry_space_group_name_H-M 'P 1 21/n 1'
_atom_sites_solution_hydrogens mixed
_atom_sites_solution_primary direct
_atom_sites_solution_secondary difmap
_audit_creation_method SHELXL-2013
_cell_angle_alpha 90
_cell_angle_beta 115.091(2)
_cell_angle_gamma 90
_cell_formula_units_Z 4
_cell_length_a 12.2371(9)
_cell_length_b 18.0253(13)
_cell_length_c 14.2323(10)
_cell_measurement_reflns_used 9889
_cell_measurement_temperature 150(2)
_cell_measurement_theta_max 33.52
_cell_measurement_theta_min 3.15
_cell_volume 2843.1(4)
_computing_cell_refinement 'Bruker SAINT v7.34a'
_computing_data_collection 'Bruker APEX 2'
_computing_data_reduction 'Bruker SAINT v7.34a'
_computing_molecular_graphics 'Bruker SHELXTL'
_computing_publication_material 'Bruker SHELXTL & local programs'
_computing_structure_refinement 'SHELXL-2013 (Sheldrick, 2013)'
_computing_structure_solution 'Bruker SHELXTL'
_diffrn_ambient_temperature 150(2)
_diffrn_measured_fraction_theta_full 0.999
_diffrn_measured_fraction_theta_max 0.997
_diffrn_measurement_device_type 'Bruker APEX II CCD diffractometer'
_diffrn_measurement_method '\w rotation with narrow frames'
_diffrn_radiation_monochromator 'silicon 111'
_diffrn_radiation_source 'Advanced Light Source station 11.3.1'
_diffrn_radiation_type synchrotron
_diffrn_radiation_wavelength 0.7749
_diffrn_reflns_av_R_equivalents 0.0648
_diffrn_reflns_av_unetI/netI 0.0569
_diffrn_reflns_Laue_measured_fraction_full 0.999
_diffrn_reflns_Laue_measured_fraction_max 0.997
_diffrn_reflns_limit_h_max 17
_diffrn_reflns_limit_h_min -17
_diffrn_reflns_limit_k_max 25
_diffrn_reflns_limit_k_min -25
_diffrn_reflns_limit_l_max 20
_diffrn_reflns_limit_l_min -20
_diffrn_reflns_number 40576
_diffrn_reflns_point_group_measured_fraction_full 0.999
_diffrn_reflns_point_group_measured_fraction_max 0.997
_diffrn_reflns_theta_full 30.000
_diffrn_reflns_theta_max 33.591
_diffrn_reflns_theta_min 2.464
_exptl_absorpt_coefficient_mu 3.345
_exptl_absorpt_correction_T_max 0.81
_exptl_absorpt_correction_T_min 0.70
_exptl_absorpt_correction_type multi-scan
_exptl_absorpt_process_details 'SADABS 2008/1 Bruker AXS Madison WI USA'
_exptl_crystal_colour Green/yellow
_exptl_crystal_density_diffrn 1.893
_exptl_crystal_description block
_exptl_crystal_F_000 1552
_exptl_crystal_size_max 0.090
_exptl_crystal_size_mid 0.060
_exptl_crystal_size_min 0.050
_refine_diff_density_max 0.847
_refine_diff_density_min -0.681
_refine_diff_density_rms 0.157
_refine_ls_extinction_method none
_refine_ls_goodness_of_fit_ref 1.039
_refine_ls_hydrogen_treatment mixed
_refine_ls_matrix_type full
_refine_ls_number_parameters 432
_refine_ls_number_reflns 8643
_refine_ls_number_restraints 218
_refine_ls_restrained_S_all 1.031
_refine_ls_R_factor_all 0.0350
_refine_ls_R_factor_gt 0.0305
_refine_ls_shift/su_max 0.001
_refine_ls_shift/su_mean 0.000
_refine_ls_structure_factor_coef Fsqd
_refine_ls_weighting_details 'w=1/[\s^2^(Fo^2^)+(0.0307P)^2^+0.7625P] where P=(Fo^2^+2Fc^2^)/3'
_refine_ls_weighting_scheme calc
_refine_ls_wR_factor_gt 0.0794
_refine_ls_wR_factor_ref 0.0826
_reflns_Friedel_coverage 0.000
_reflns_number_gt 7610
_reflns_number_total 8643
_reflns_threshold_expression 'I > 2\s(I)'
_cod_data_source_file ic4026359_si_003.cif
_cod_data_source_block compound1
_cod_database_code 4337754
_shelx_space_group_comment
;
The symmetry employed for this shelxl refinement is uniquely defined
by the following loop, which should always be used as a source of
symmetry information in preference to the above space-group names.
They are only intended as comments.
;
_shelx_estimated_absorpt_t_min 0.753
_shelx_estimated_absorpt_t_max 0.851

loop_
_space_group_symop_operation_xyz
'x, y, z'
'-x+1/2, y+1/2, -z+1/2'
'-x, -y, -z'
'x-1/2, -y-1/2, z-1/2'

loop_
_atom_site_label
_atom_site_type_symbol
_atom_site_fract_x
_atom_site_fract_y
_atom_site_fract_z
_atom_site_U_iso_or_equiv
_atom_site_adp_type
_atom_site_occupancy
_atom_site_site_symmetry_order
_atom_site_calc_flag
_atom_site_refinement_flags_posn
_atom_site_refinement_flags_adp
_atom_site_refinement_flags_occupancy
_atom_site_disorder_assembly
_atom_site_disorder_group
U1 U 0.47055(2) 0.11958(2) 0.29737(2) 0.01946(4) Uani 1 1 d . . . . .
Cl1 Cl 0.24556(8) 0.11985(4) 0.15013(7) 0.03142(18) Uani 1 1 d . . . . .
Cl2 Cl 0.51367(7) 0.16504(5) 0.13612(6) 0.03369(17) Uani 1 1 d . . . . .
O1 O 0.49504(19) 0.02558(12) 0.27728(17) 0.0266(4) Uani 1 1 d . . . . .
O2 O 0.45013(19) 0.21380(11) 0.32159(16) 0.0259(4) Uani 1 1 d . . . . .
N1 N 0.3603(2) 0.06782(14) 0.40052(18) 0.0232(5) Uani 1 1 d . . . . .
N2 N 0.5779(2) 0.13085(13) 0.4988(2) 0.0232(5) Uani 1 1 d . . . . .
N3 N 0.7014(2) 0.13784(15) 0.3807(2) 0.0245(5) Uani 1 1 d . . . . .
N4 N 0.3225(2) 0.06539(15) 0.5410(2) 0.0252(5) Uani 1 1 d D . . . .
H4B H 0.329(4) 0.071(3) 0.602(3) 0.060(14) Uiso 1 1 d D . . . .
N5 N 0.8577(2) 0.19833(16) 0.5004(2) 0.0304(6) Uani 1 1 d D . . . .
H5A H 0.895(4) 0.222(2) 0.552(3) 0.057(14) Uiso 1 1 d D . . . .
C1 C 0.8002(4) 0.11750(18) 0.2572(3) 0.0314(7) Uani 1 1 d . . . . .
H1A H 0.7356 0.0907 0.2059 0.038 Uiso 1 1 calc R U . . .
C2 C 0.9047(4) 0.1312(2) 0.2464(3) 0.0391(8) Uani 1 1 d . . . . .
H2A H 0.9123 0.1128 0.1869 0.047 Uiso 1 1 calc R U . . .
C3 C 1.0003(3) 0.1714(2) 0.3204(3) 0.0436(9) Uani 1 1 d . . . . .
H3A H 1.0701 0.1807 0.3090 0.052 Uiso 1 1 calc R U . . .
C4 C 0.9956(3) 0.1978(2) 0.4088(3) 0.0408(8) Uani 1 1 d . . . . .
H4A H 1.0605 0.2249 0.4595 0.049 Uiso 1 1 calc R U . . .
C5 C 0.8895(3) 0.18273(19) 0.4204(3) 0.0306(7) Uani 1 1 d . . . . .
C6 C 0.7919(3) 0.14429(18) 0.3460(2) 0.0263(6) Uani 1 1 d . . . . .
C7 C 0.7462(3) 0.16918(16) 0.4737(2) 0.0247(6) Uani 1 1 d . . . . .
C8 C 0.6858(3) 0.16561(16) 0.5423(2) 0.0239(5) Uani 1 1 d . . . . .
C9 C 0.7346(3) 0.19133(17) 0.6440(2) 0.0302(6) Uani 1 1 d . . . . .
H9A H 0.8111 0.2152 0.6730 0.036 Uiso 1 1 calc R U . . .
C10 C 0.6695(3) 0.18146(19) 0.7016(2) 0.0322(7) Uani 1 1 d . . . . .
H10A H 0.7010 0.1988 0.7711 0.039 Uiso 1 1 calc R U . . .
C11 C 0.5584(3) 0.14631(19) 0.6588(2) 0.0289(6) Uani 1 1 d . . . . .
H11A H 0.5128 0.1390 0.6979 0.035 Uiso 1 1 calc R U . . .
C12 C 0.5158(3) 0.12207(15) 0.5565(2) 0.0243(6) Uani 1 1 d . . . . .
C13 C 0.3993(3) 0.08589(16) 0.5002(2) 0.0235(5) Uani 1 1 d . . . . .
C14 C 0.2273(3) 0.02973(17) 0.4638(2) 0.0250(6) Uani 1 1 d . . . . .
C15 C 0.1258(3) -0.00392(19) 0.4643(3) 0.0320(7) Uani 1 1 d . . . . .
H15A H 0.1106 -0.0040 0.5245 0.038 Uiso 1 1 calc R U . . .
C16 C 0.0474(3) -0.0375(2) 0.3729(3) 0.0360(7) Uani 1 1 d . . . . .
H16A H -0.0241 -0.0602 0.3695 0.043 Uiso 1 1 calc R U . . .
C17 C 0.0721(3) -0.0384(2) 0.2852(3) 0.0355(7) Uani 1 1 d . . . . .
H17A H 0.0178 -0.0631 0.2242 0.043 Uiso 1 1 calc R U . . .
C18 C 0.1734(3) -0.00433(19) 0.2851(3) 0.0313(7) Uani 1 1 d . . . . .
H18A H 0.1891 -0.0048 0.2252 0.038 Uiso 1 1 calc R U . . .
C19 C 0.2513(3) 0.03053(16) 0.3760(2) 0.0241(5) Uani 1 1 d . . . . .
N6P N 0.3141(3) 0.10551(18) 0.7288(2) 0.0343(6) Uani 1 1 d . . . . .
C20P C 0.3526(3) 0.0686(2) 0.8184(3) 0.0357(7) Uani 1 1 d . . . . .
H20A H 0.4092 0.0296 0.8301 0.043 Uiso 1 1 calc R U . . .
C21P C 0.3153(4) 0.0835(2) 0.8942(3) 0.0452(9) Uani 1 1 d . . . . .
H21A H 0.3461 0.0558 0.9570 0.054 Uiso 1 1 calc R U . . .
C22P C 0.2329(4) 0.1390(3) 0.8785(4) 0.0478(10) Uani 1 1 d . . . . .
H22A H 0.2046 0.1501 0.9296 0.057 Uiso 1 1 calc R U . . .
C23P C 0.1922(4) 0.1780(2) 0.7876(4) 0.0467(10) Uani 1 1 d . . . . .
H23A H 0.1346 0.2166 0.7743 0.056 Uiso 1 1 calc R U . . .
C24P C 0.2362(3) 0.1605(2) 0.7149(3) 0.0383(8) Uani 1 1 d . . . . .
H24A H 0.2095 0.1888 0.6529 0.046 Uiso 1 1 calc R U . . .
N7P N 0.2524(8) 0.2963(4) 0.4822(8) 0.0412(16) Uani 0.65 1 d . U P A 1
C25P C 0.1850(6) 0.3589(4) 0.4590(6) 0.0366(13) Uani 0.65 1 d . U P A 1
H25A H 0.1039 0.3558 0.4507 0.044 Uiso 0.65 1 calc R U P A 1
C26P C 0.2290(7) 0.4271(4) 0.4469(5) 0.0381(12) Uani 0.65 1 d . U P A 1
H26A H 0.1781 0.4694 0.4285 0.046 Uiso 0.65 1 calc R U P A 1
C27P C 0.3454(8) 0.4329(4) 0.4614(5) 0.0408(13) Uani 0.65 1 d . U P A 1
H27A H 0.3770 0.4797 0.4547 0.049 Uiso 0.65 1 calc R U P A 1
C28P C 0.4179(6) 0.3708(5) 0.4861(6) 0.0421(13) Uani 0.65 1 d . U P A 1
H28A H 0.5002 0.3735 0.4979 0.051 Uiso 0.65 1 calc R U P A 1
C29P C 0.3650(8) 0.3037(5) 0.4929(6) 0.0398(14) Uani 0.65 1 d . U P A 1
H29A H 0.4129 0.2601 0.5062 0.048 Uiso 0.65 1 calc R U P A 1
N7' N 0.2268(13) 0.3120(10) 0.4834(15) 0.039(2) Uani 0.35 1 d . U P B 2
C25' C 0.2076(14) 0.3848(9) 0.4651(12) 0.041(2) Uani 0.35 1 d . U P B 2
H25B H 0.1307 0.4035 0.4548 0.050 Uiso 0.35 1 calc R U P B 2
C26' C 0.2855(17) 0.4324(8) 0.4601(11) 0.040(2) Uani 0.35 1 d . U P B 2
H26B H 0.2667 0.4836 0.4476 0.048 Uiso 0.35 1 calc R U P B 2
C27' C 0.3950(15) 0.4050(9) 0.4739(11) 0.0386(19) Uani 0.35 1 d . U P B 2
H27B H 0.4534 0.4379 0.4698 0.046 Uiso 0.35 1 calc R U P B 2
C28' C 0.4239(11) 0.3295(8) 0.4940(9) 0.0360(19) Uani 0.35 1 d . U P B 2
H28B H 0.4999 0.3095 0.5042 0.043 Uiso 0.35 1 calc R U P B 2
C29' C 0.3320(14) 0.2872(9) 0.4975(13) 0.039(2) Uani 0.35 1 d . U P B 2
H29B H 0.3470 0.2357 0.5112 0.046 Uiso 0.35 1 calc R U P B 2

loop_
_atom_site_aniso_label
_atom_site_aniso_U_11
_atom_site_aniso_U_22
_atom_site_aniso_U_33
_atom_site_aniso_U_23
_atom_site_aniso_U_13
_atom_site_aniso_U_12
U1 0.01899(6) 0.01943(7) 0.01682(7) 0.00057(3) 0.00457(5) -0.00018(3)
Cl1 0.0227(4) 0.0327(4) 0.0281(4) 0.0021(3) 0.0003(3) -0.0019(3)
Cl2 0.0293(4) 0.0481(5) 0.0229(3) 0.0094(3) 0.0103(3) 0.0036(3)
O1 0.0274(10) 0.0247(10) 0.0282(11) -0.0005(8) 0.0122(9) 0.0032(8)
O2 0.0281(10) 0.0220(10) 0.0228(10) 0.0001(8) 0.0062(8) 0.0012(8)
N1 0.0249(12) 0.0242(12) 0.0199(11) -0.0004(9) 0.0091(9) -0.0021(9)
N2 0.0246(12) 0.0214(11) 0.0203(12) 0.0021(9) 0.0062(10) -0.0004(9)
N3 0.0212(11) 0.0264(11) 0.0217(12) 0.0026(10) 0.0049(9) -0.0031(10)
N4 0.0258(12) 0.0304(13) 0.0209(12) 0.0030(10) 0.0113(10) 0.0026(10)
N5 0.0248(13) 0.0340(14) 0.0248(13) 0.0010(11) 0.0032(10) -0.0094(11)
C1 0.0299(17) 0.0362(19) 0.0267(17) 0.0048(12) 0.0107(14) 0.0012(12)
C2 0.0338(19) 0.052(2) 0.0336(19) 0.0087(15) 0.0163(15) 0.0039(15)
C3 0.0295(17) 0.055(2) 0.047(2) 0.0180(18) 0.0174(16) 0.0003(16)
C4 0.0264(16) 0.049(2) 0.041(2) 0.0113(16) 0.0084(14) -0.0092(14)
C5 0.0246(14) 0.0345(16) 0.0284(15) 0.0083(12) 0.0071(12) -0.0043(12)
C6 0.0209(13) 0.0307(14) 0.0237(14) 0.0077(11) 0.0060(11) -0.0008(11)
C7 0.0211(13) 0.0243(13) 0.0222(13) 0.0035(10) 0.0029(10) -0.0023(11)
C8 0.0234(13) 0.0218(13) 0.0212(13) 0.0010(10) 0.0044(11) -0.0009(10)
C9 0.0320(16) 0.0270(15) 0.0233(14) -0.0014(11) 0.0037(12) -0.0050(12)
C10 0.0368(17) 0.0335(17) 0.0200(14) -0.0045(12) 0.0059(12) -0.0007(13)
C11 0.0340(16) 0.0326(16) 0.0185(13) -0.0008(11) 0.0094(12) 0.0004(13)
C12 0.0245(14) 0.0239(14) 0.0203(14) -0.0001(9) 0.0055(11) 0.0008(10)
C13 0.0270(14) 0.0227(13) 0.0202(13) 0.0027(10) 0.0095(11) 0.0026(11)
C14 0.0234(13) 0.0272(14) 0.0255(14) 0.0038(11) 0.0115(11) 0.0026(11)
C15 0.0276(15) 0.0361(17) 0.0350(17) 0.0072(13) 0.0160(13) 0.0037(13)
C16 0.0245(15) 0.0408(19) 0.045(2) 0.0028(15) 0.0174(14) -0.0034(13)
C17 0.0266(16) 0.0380(18) 0.0412(19) -0.0010(14) 0.0137(14) -0.0076(13)
C18 0.0285(15) 0.0343(17) 0.0299(16) -0.0049(12) 0.0111(13) -0.0077(13)
C19 0.0234(13) 0.0245(13) 0.0253(14) 0.0012(10) 0.0111(11) -0.0003(11)
N6P 0.0374(16) 0.0417(16) 0.0270(14) -0.0041(12) 0.0169(12) -0.0017(13)
C20P 0.0385(18) 0.0353(18) 0.0353(18) 0.0028(14) 0.0176(15) 0.0049(14)
C21P 0.058(2) 0.050(2) 0.0327(19) -0.0014(16) 0.0237(18) -0.0096(19)
C22P 0.055(2) 0.052(2) 0.051(2) -0.023(2) 0.038(2) -0.019(2)
C23P 0.037(2) 0.039(2) 0.063(3) -0.0202(18) 0.0201(19) -0.0012(16)
C24P 0.0389(19) 0.0365(18) 0.0316(18) 0.0023(14) 0.0073(15) 0.0010(15)
N7P 0.040(3) 0.033(3) 0.043(2) -0.002(2) 0.011(3) 0.003(2)
C25P 0.033(3) 0.037(3) 0.040(3) -0.001(3) 0.016(2) -0.001(2)
C26P 0.038(3) 0.035(3) 0.037(3) 0.001(2) 0.012(2) 0.005(3)
C27P 0.036(3) 0.040(3) 0.034(2) 0.010(2) 0.002(2) -0.002(3)
C28P 0.032(3) 0.054(3) 0.039(3) 0.010(3) 0.014(2) 0.010(3)
C29P 0.039(3) 0.045(4) 0.035(2) 0.004(2) 0.016(3) 0.012(3)
N7' 0.029(4) 0.042(4) 0.043(4) -0.004(4) 0.011(3) -0.001(3)
C25' 0.036(4) 0.041(4) 0.040(4) 0.001(4) 0.010(3) 0.006(3)
C26' 0.039(4) 0.040(3) 0.040(3) 0.003(3) 0.016(4) 0.005(4)
C27' 0.040(4) 0.043(4) 0.038(3) 0.004(4) 0.022(3) -0.002(3)
C28' 0.029(4) 0.044(4) 0.037(4) -0.005(4) 0.015(3) 0.006(4)
C29' 0.031(4) 0.036(4) 0.045(4) 0.002(3) 0.012(4) 0.001(3)

loop_
_atom_type_symbol
_atom_type_description
_atom_type_scat_dispersion_real
_atom_type_scat_dispersion_imag
_atom_type_scat_source
C C 0.0040 0.0020 'XDISP Program in WinGX L.Kissel & R.H.Pratt Acta Cryst A46 170 1990'
H H 0.0000 0.0000 'XDISP Program in WinGX L.Kissel & R.H.Pratt Acta Cryst A46 170 1990'
N N 0.0076 0.0040 'XDISP Program in WinGX L.Kissel & R.H.Pratt Acta Cryst A46 170 1990'
O O 0.0132 0.0074 'XDISP Program in WinGX L.Kissel & R.H.Pratt Acta Cryst A46 170 1990'
Cl Cl 0.1697 0.1896 'XDISP Program in WinGX L.Kissel & R.H.Pratt Acta Cryst A46 170 1990'
U U -7.3185 4.5872 'XDISP Program in WinGX L.Kissel & R.H.Pratt Acta Cryst A46 170 1990'

loop_
_geom_angle_atom_site_label_1
_geom_angle_atom_site_label_2
_geom_angle_atom_site_label_3
_geom_angle
O1 U1 O2 178.10(10)
O1 U1 N1 84.83(9)
O2 U1 N1 94.92(9)
O1 U1 N3 88.22(9)
O2 U1 N3 90.33(9)
N1 U1 N3 121.67(8)
O1 U1 N2 102.24(9)
O2 U1 N2 76.00(9)
N1 U1 N2 62.54(8)
N3 U1 N2 62.73(8)
O1 U1 Cl1 93.68(7)
O2 U1 Cl1 88.12(7)
N1 U1 Cl1 80.26(6)
N3 U1 Cl1 158.07(6)
N2 U1 Cl1 137.45(6)
O1 U1 Cl2 92.64(8)
O2 U1 Cl2 88.22(8)
N1 U1 Cl2 160.64(6)
N3 U1 Cl2 77.32(6)
N2 U1 Cl2 136.45(6)
Cl1 U1 Cl2 80.76(3)
C13 N1 C19 104.9(2)
C13 N1 U1 119.01(19)
C19 N1 U1 135.40(19)
C12 N2 C8 118.1(3)
C12 N2 U1 120.8(2)
C8 N2 U1 118.58(19)
C7 N3 C6 105.3(3)
C7 N3 U1 114.9(2)
C6 N3 U1 136.6(2)
C13 N4 C14 107.1(2)
C13 N4 H4B 130(3)
C14 N4 H4B 123(3)
C7 N5 C5 106.9(3)
C7 N5 H5A 125(3)
C5 N5 H5A 128(4)
C2 C1 C6 117.9(4)
C2 C1 H1A 121.0
C6 C1 H1A 121.0
C1 C2 C3 121.9(4)
C1 C2 H2A 119.0
C3 C2 H2A 119.0
C4 C3 C2 121.6(3)
C4 C3 H3A 119.2
C2 C3 H3A 119.2
C3 C4 C5 116.2(3)
C3 C4 H4A 121.9
C5 C4 H4A 121.9
N5 C5 C6 106.0(3)
N5 C5 C4 131.0(3)
C6 C5 C4 123.0(3)
N3 C6 C1 131.6(3)
N3 C6 C5 109.0(3)
C1 C6 C5 119.3(3)
N3 C7 N5 112.7(3)
N3 C7 C8 122.7(3)
N5 C7 C8 124.4(3)
N2 C8 C9 122.4(3)
N2 C8 C7 112.9(3)
C9 C8 C7 124.6(3)
C10 C9 C8 118.4(3)
C10 C9 H9A 120.8
C8 C9 H9A 120.8
C9 C10 C11 120.4(3)
C9 C10 H10A 119.8
C11 C10 H10A 119.8
C10 C11 C12 117.7(3)
C10 C11 H11A 121.1
C12 C11 H11A 121.1
N2 C12 C11 123.0(3)
N2 C12 C13 113.0(3)
C11 C12 C13 124.0(3)
N1 C13 N4 113.0(3)
N1 C13 C12 121.3(3)
N4 C13 C12 125.6(3)
N4 C14 C15 131.2(3)
N4 C14 C19 106.3(3)
C15 C14 C19 122.5(3)
C14 C15 C16 116.8(3)
C14 C15 H15A 121.6
C16 C15 H15A 121.6
C15 C16 C17 121.1(3)
C15 C16 H16A 119.4
C17 C16 H16A 119.4
C18 C17 C16 121.7(3)
C18 C17 H17A 119.1
C16 C17 H17A 119.1
C17 C18 C19 117.4(3)
C17 C18 H18A 121.3
C19 C18 H18A 121.3
C18 C19 N1 130.9(3)
C18 C19 C14 120.4(3)
N1 C19 C14 108.7(3)
C24P N6P C20P 117.0(3)
N6P C20P C21P 123.8(4)
N6P C20P H20A 118.1
C21P C20P H20A 118.1
C20P C21P C22P 119.0(4)
C20P C21P H21A 120.5
C22P C21P H21A 120.5
C23P C22P C21P 118.6(4)
C23P C22P H22A 120.7
C21P C22P H22A 120.7
C22P C23P C24P 119.0(4)
C22P C23P H23A 120.5
C24P C23P H23A 120.5
N6P C24P C23P 122.6(3)
N6P C24P H24A 118.7
C23P C24P H24A 118.7
C29P N7P C25P 116.2(9)
N7P C25P C26P 122.8(8)
N7P C25P H25A 118.6
C26P C25P H25A 118.6
C27P C26P C25P 119.4(7)
C27P C26P H26A 120.3
C25P C26P H26A 120.3
C26P C27P C28P 119.9(7)
C26P C27P H27A 120.1
C28P C27P H27A 120.1
C27P C28P C29P 117.0(7)
C27P C28P H28A 121.5
C29P C28P H28A 121.5
N7P C29P C28P 124.7(8)
N7P C29P H29A 117.7
C28P C29P H29A 117.7
C29' N7' C25' 116.6(18)
C26' C25' N7' 125.6(16)
C26' C25' H25B 117.2
N7' C25' H25B 117.2
C25' C26' C27' 116.8(13)
C25' C26' H26B 121.6
C27' C26' H26B 121.6
C26' C27' C28' 121.9(12)
C26' C27' H27B 119.1
C28' C27' H27B 119.1
C29' C28' C27' 113.9(13)
C29' C28' H28B 123.0
C27' C28' H28B 123.0
N7' C29' C28' 125.2(18)
N7' C29' H29B 117.4
C28' C29' H29B 117.4

loop_
_geom_bond_atom_site_label_1
_geom_bond_atom_site_label_2
_geom_bond_distance
U1 O1 1.765(2)
U1 O2 1.772(2)
U1 N1 2.555(2)
U1 N3 2.579(2)
U1 N2 2.607(3)
U1 Cl1 2.6606(8)
U1 Cl2 2.6914(8)
N1 C13 1.331(4)
N1 C19 1.399(4)
N2 C12 1.343(4)
N2 C8 1.352(4)
N3 C7 1.325(4)
N3 C6 1.394(4)
N4 C13 1.348(4)
N4 C14 1.376(4)
N4 H4B 0.85(3)
N5 C7 1.358(4)
N5 C5 1.380(4)
N5 H5A 0.81(3)
C1 C2 1.374(5)
C1 C6 1.397(5)
C1 H1A 0.9500
C2 C3 1.399(6)
C2 H2A 0.9500
C3 C4 1.370(6)
C3 H3A 0.9500
C4 C5 1.403(5)
C4 H4A 0.9500
C5 C6 1.398(4)
C7 C8 1.455(4)
C8 C9 1.390(4)
C9 C10 1.375(5)
C9 H9A 0.9500
C10 C11 1.386(5)
C10 H10A 0.9500
C11 C12 1.392(4)
C11 H11A 0.9500
C12 C13 1.460(4)
C14 C15 1.385(4)
C14 C19 1.400(4)
C15 C16 1.385(5)
C15 H15A 0.9500
C16 C17 1.404(5)
C16 H16A 0.9500
C17 C18 1.383(4)
C17 H17A 0.9500
C18 C19 1.390(4)
C18 H18A 0.9500
N6P C24P 1.330(5)
N6P C20P 1.336(4)
C20P C21P 1.364(5)
C20P H20A 0.9500
C21P C22P 1.370(7)
C21P H21A 0.9500
C22P C23P 1.367(7)
C22P H22A 0.9500
C23P C24P 1.390(6)
C23P H23A 0.9500
C24P H24A 0.9500
N7P C29P 1.327(11)
N7P C25P 1.353(9)
C25P C26P 1.381(9)
C25P H25A 0.9500
C26P C27P 1.354(10)
C26P H26A 0.9500
C27P C28P 1.378(10)
C27P H27A 0.9500
C28P C29P 1.395(11)
C28P H28A 0.9500
C29P H29A 0.9500
N7' C29' 1.297(18)
N7' C25' 1.34(2)
C25' C26' 1.31(2)
C25' H25B 0.9500
C26' C27' 1.361(19)
C26' H26B 0.9500
C27' C28' 1.40(2)
C27' H27B 0.9500
C28' C29' 1.377(17)
C28' H28B 0.9500
C29' H29B 0.9500

loop_
_geom_hbond_atom_site_label_D
_geom_hbond_atom_site_label_H
_geom_hbond_atom_site_label_A
_geom_hbond_distance_DH
_geom_hbond_distance_HA
_geom_hbond_distance_DA
_geom_hbond_angle_DHA
_geom_hbond_site_symmetry_A
N4 H4B N6P 0.85(3) 1.98(3) 2.813(4) 165(5) .
N5 H5A Cl2 0.81(3) 2.49(4) 3.211(3) 149(4) 4_666
